data_7239932
loop_
_publ_author_name
'Li, Yinghua'
'Zhu, Yingzu'
'Xiang, Shiqun'
'Fan, Weibin'
'Jin, Jiang'
'Huang, Deguang'

_publ_section_title
;
 Temperature controlled condensation of nitriles: efficient and convenient
 synthesis of \b-enaminonitriles, 4-aminopyrimidines and
 4-amidinopyrimidines in one system
;
_journal_issue 11
_journal_name_full 'RSC Advances'
_journal_page_first 6576
_journal_page_last 6583
_journal_paper_doi 10.1039/C9RA10866A
_journal_volume 10
_journal_year 2020
_chemical_formula_moiety 'C25 H22 N4'
_chemical_formula_sum 'C25 H22 N4'
_chemical_formula_weight 378.47
_space_group_IT_number 33
_space_group_name_Hall 'P -2ac -2n'
_space_group_name_H-M_alt 'P n 21 a'
_symmetry_cell_setting orthorhombic
_symmetry_space_group_name_Hall 'P -2ac -2n'
_symmetry_space_group_name_H-M 'P n 21 a'
_atom_sites_solution_hydrogens geom
_atom_sites_solution_primary direct
_atom_sites_solution_secondary difmap
_audit_creation_method SHELXL-97
_audit_update_record
;
2019-09-27 deposited with the CCDC.	2020-01-21 downloaded from the CCDC.
;
_cell_angle_alpha 90.00
_cell_angle_beta 90.00
_cell_angle_gamma 90.00
_cell_formula_units_Z 4
_cell_length_a 11.7806(4)
_cell_length_b 14.4288(4)
_cell_length_c 11.4659(3)
_cell_measurement_reflns_used 2523
_cell_measurement_temperature 100(2)
_cell_measurement_theta_max 72.4350
_cell_measurement_theta_min 4.9030
_cell_volume 1948.97(10)
_computing_cell_refinement 'CrysAlisPro 1.171.39.46e (Rigaku OD, 2018)'
_computing_data_collection 'CrysAlisPro 1.171.39.46e (Rigaku OD, 2018)'
_computing_data_reduction 'CrysAlisPro 1.171.39.46e (Rigaku OD, 2018)'
_computing_molecular_graphics 'Bruker SHELXTL'
_computing_publication_material 'Bruker SHELXTL'
_computing_structure_refinement 'SHELXL-97 (Sheldrick, 1997)'
_computing_structure_solution 'SHELXS-97 (Sheldrick, 1990)'
_diffrn_ambient_temperature 100(2)
_diffrn_detector_area_resol_mean 10.5594
_diffrn_measured_fraction_theta_full 0.994
_diffrn_measured_fraction_theta_max 0.994
_diffrn_measurement_device_type 'SuperNova, Dual, Cu at home/near, Atlas'
_diffrn_measurement_method '\w scans'
_diffrn_radiation_monochromator Mirror
_diffrn_radiation_source 'SuperNova (Cu) X-ray Source'
_diffrn_radiation_type CuK\a
_diffrn_radiation_wavelength 1.54184
_diffrn_reflns_av_R_equivalents 0.0240
_diffrn_reflns_av_sigmaI/netI 0.0314
_diffrn_reflns_limit_h_max 14
_diffrn_reflns_limit_h_min -12
_diffrn_reflns_limit_k_max 17
_diffrn_reflns_limit_k_min -12
_diffrn_reflns_limit_l_max 13
_diffrn_reflns_limit_l_min -6
_diffrn_reflns_number 4784
_diffrn_reflns_theta_full 69.98
_diffrn_reflns_theta_max 69.98
_diffrn_reflns_theta_min 4.93
_exptl_absorpt_coefficient_mu 0.606
_exptl_absorpt_correction_T_max 0.9419
_exptl_absorpt_correction_T_min 0.8390
_exptl_absorpt_correction_type multi-scan
_exptl_absorpt_process_details
; 
CrysAlisPro 1.171.39.46e (Rigaku Oxford Diffraction, 2018) 
Empirical absorption correction using spherical harmonics, 
 implemented in SCALE3 ABSPACK scaling algorithm. 
;
_exptl_crystal_colour colourless
_exptl_crystal_density_diffrn 1.290
_exptl_crystal_density_method 'not measured'
_exptl_crystal_description prism
_exptl_crystal_F_000 800
_exptl_crystal_size_max 0.30
_exptl_crystal_size_mid 0.20
_exptl_crystal_size_min 0.10
_refine_diff_density_max 0.140
_refine_diff_density_min -0.170
_refine_diff_density_rms 0.039
_refine_ls_abs_structure_details 'Flack H D (1983), Acta Cryst. A39, 876-881'
_refine_ls_abs_structure_Flack 0.1(4)
_refine_ls_extinction_method none
_refine_ls_goodness_of_fit_ref 1.077
_refine_ls_hydrogen_treatment mixed
_refine_ls_matrix_type full
_refine_ls_number_parameters 262
_refine_ls_number_reflns 2552
_refine_ls_number_restraints 1
_refine_ls_restrained_S_all 1.077
_refine_ls_R_factor_all 0.0335
_refine_ls_R_factor_gt 0.0308
_refine_ls_shift/su_max 0.000
_refine_ls_shift/su_mean 0.000
_refine_ls_structure_factor_coef Fsqd
_refine_ls_weighting_details 'calc w=1/[\s^2^(Fo^2^)+(0.0412P)^2^+0.0932P] where P=(Fo^2^+2Fc^2^)/3'
_refine_ls_weighting_scheme calc
_refine_ls_wR_factor_gt 0.0741
_refine_ls_wR_factor_ref 0.0754
_reflns_number_gt 2413
_reflns_number_total 2552
_reflns_threshold_expression >2sigma(I)
_cod_data_source_file c9ra10866a2.cif
_cod_data_source_block Compound6b
_cod_depositor_comments
;
The following automatic conversions were performed:

data item '_symmetry_cell_setting' value 'Orthorhombic' was changed
to 'orthorhombic' in accordance with the
/home/data/users/saulius/crontab/automatic-downloads/rss-feeds/RSC/lib/dictionaries/cif_core.dic
dictionary named 'cif_core.dic' version 2.4.2 last updated on
2011-04-26.

Automatic conversion script
Id: cif_fix_values 7556 2019-12-06 15:28:31Z antanas 

 Adding full bibliography for 7239928--7239936.cif.
;
_cod_database_code 7239932

loop_
_symmetry_equiv_pos_as_xyz
'x, y, z'
'x+1/2, y, -z+1/2'
'-x+1/2, y+1/2, z+1/2'
'-x, y+1/2, -z'

loop_
_atom_site_label
_atom_site_type_symbol
_atom_site_fract_x
_atom_site_fract_y
_atom_site_fract_z
_atom_site_U_iso_or_equiv
_atom_site_adp_type
_atom_site_occupancy
_atom_site_symmetry_multiplicity
_atom_site_calc_flag
_atom_site_refinement_flags
_atom_site_disorder_assembly
_atom_site_disorder_group
N1 N 0.32886(12) 0.24673(11) 0.84381(13) 0.0157(3) Uani 1 1 d . . .
N2 N 0.47633(12) 0.29319(11) 0.97382(12) 0.0149(3) Uani 1 1 d . . .
N3 N 0.60344(12) 0.41470(11) 0.92039(13) 0.0159(3) Uani 1 1 d . . .
N4 N 0.35092(13) 0.13733(11) 0.99639(13) 0.0188(3) Uani 1 1 d . . .
H4A H 0.4143 0.1624 1.0219 0.023 Uiso 1 1 calc R . .
H4B H 0.3228 0.0881 1.0314 0.023 Uiso 1 1 calc R . .
C1 C 0.42379(15) 0.29904(13) 0.86920(15) 0.0153(4) Uani 1 1 d . . .
C2 C 0.46149(15) 0.36234(12) 0.78318(15) 0.0152(4) Uani 1 1 d . . .
C3 C 0.40592(15) 0.36785(13) 0.66542(15) 0.0178(4) Uani 1 1 d . . .
H3B H 0.4208 0.4297 0.6312 0.021 Uiso 1 1 calc R . .
H3C H 0.3228 0.3612 0.6749 0.021 Uiso 1 1 calc R . .
C4 C 0.44835(18) 0.29364(16) 0.58191(16) 0.0274(4) Uani 1 1 d . . .
H4C H 0.4097 0.3002 0.5067 0.041 Uiso 1 1 calc R . .
H4D H 0.4323 0.2322 0.6145 0.041 Uiso 1 1 calc R . .
H4E H 0.5304 0.3007 0.5708 0.041 Uiso 1 1 calc R . .
C5 C 0.55391(15) 0.41693(12) 0.81319(15) 0.0150(4) Uani 1 1 d . . .
C6 C 0.60842(15) 0.48297(13) 0.72960(16) 0.0159(4) Uani 1 1 d . . .
C7 C 0.69080(15) 0.45093(14) 0.65238(16) 0.0200(4) Uani 1 1 d . . .
H7A H 0.7067 0.3865 0.6481 0.024 Uiso 1 1 calc R . .
C8 C 0.75014(16) 0.51235(15) 0.58137(17) 0.0226(4) Uani 1 1 d . . .
H8A H 0.8067 0.4900 0.5295 0.027 Uiso 1 1 calc R . .
C9 C 0.72623(17) 0.60646(15) 0.58668(17) 0.0235(4) Uani 1 1 d . . .
H9A H 0.7675 0.6489 0.5396 0.028 Uiso 1 1 calc R . .
C10 C 0.64231(18) 0.63830(14) 0.66058(16) 0.0236(4) Uani 1 1 d . . .
H10A H 0.6247 0.7025 0.6627 0.028 Uiso 1 1 calc R . .
C11 C 0.58364(17) 0.57731(13) 0.73164(15) 0.0208(4) Uani 1 1 d . . .
H11A H 0.5261 0.6000 0.7822 0.025 Uiso 1 1 calc R . .
C12 C 0.56270(14) 0.35166(13) 0.99469(15) 0.0145(4) Uani 1 1 d . . .
C13 C 0.61812(16) 0.34435(12) 1.11081(15) 0.0157(4) Uani 1 1 d . . .
C14 C 0.72303(16) 0.38572(14) 1.13110(16) 0.0172(4) Uani 1 1 d . . .
H14A H 0.7594 0.4191 1.0702 0.021 Uiso 1 1 calc R . .
C15 C 0.77521(16) 0.37881(14) 1.23943(16) 0.0203(4) Uani 1 1 d . . .
H15A H 0.8465 0.4079 1.2524 0.024 Uiso 1 1 calc R . .
C16 C 0.72345(17) 0.32956(14) 1.32874(17) 0.0217(4) Uani 1 1 d . . .
H16A H 0.7592 0.3248 1.4028 0.026 Uiso 1 1 calc R . .
C17 C 0.61928(16) 0.28735(14) 1.30947(16) 0.0210(4) Uani 1 1 d . . .
H17A H 0.5837 0.2532 1.3702 0.025 Uiso 1 1 calc R . .
C18 C 0.56697(15) 0.29504(13) 1.20118(15) 0.0182(4) Uani 1 1 d . . .
H18A H 0.4954 0.2663 1.1886 0.022 Uiso 1 1 calc R . .
C19 C 0.29714(15) 0.17405(13) 0.90423(15) 0.0153(4) Uani 1 1 d . . .
C20 C 0.19013(15) 0.12812(13) 0.86613(16) 0.0166(4) Uani 1 1 d . . .
C21 C 0.15759(15) 0.13362(14) 0.74935(16) 0.0201(4) Uani 1 1 d . . .
H21A H 0.2038 0.1658 0.6948 0.024 Uiso 1 1 calc R . .
C22 C 0.05779(16) 0.09201(14) 0.71339(17) 0.0228(4) Uani 1 1 d . . .
H22A H 0.0361 0.0953 0.6337 0.027 Uiso 1 1 calc R . .
C23 C -0.01110(16) 0.04555(14) 0.79232(19) 0.0238(4) Uani 1 1 d . . .
H23A H -0.0796 0.0174 0.7668 0.029 Uiso 1 1 calc R . .
C24 C 0.02060(16) 0.04048(13) 0.90876(18) 0.0217(4) Uani 1 1 d . . .
H24A H -0.0263 0.0089 0.9631 0.026 Uiso 1 1 calc R . .
C25 C 0.12097(15) 0.08166(13) 0.94578(17) 0.0189(4) Uani 1 1 d . . .
H25A H 0.1425 0.0782 1.0255 0.023 Uiso 1 1 calc R . .

loop_
_atom_site_aniso_label
_atom_site_aniso_U_11
_atom_site_aniso_U_22
_atom_site_aniso_U_33
_atom_site_aniso_U_23
_atom_site_aniso_U_13
_atom_site_aniso_U_12
N1 0.0170(7) 0.0160(7) 0.0141(7) 0.0008(6) 0.0006(6) 0.0006(6)
N2 0.0181(7) 0.0136(7) 0.0129(7) -0.0014(6) -0.0006(6) 0.0001(7)
N3 0.0179(7) 0.0167(7) 0.0130(7) 0.0000(6) 0.0007(6) -0.0007(6)
N4 0.0200(7) 0.0196(8) 0.0168(7) 0.0050(7) -0.0015(6) -0.0047(7)
C1 0.0165(8) 0.0150(9) 0.0144(8) -0.0006(8) 0.0014(7) 0.0031(8)
C2 0.0187(8) 0.0138(9) 0.0131(8) 0.0013(7) 0.0007(7) 0.0028(7)
C3 0.0203(9) 0.0175(9) 0.0156(8) 0.0024(8) -0.0034(7) -0.0004(8)
C4 0.0351(11) 0.0306(11) 0.0165(8) -0.0048(9) -0.0025(8) 0.0067(10)
C5 0.0186(8) 0.0136(9) 0.0129(8) -0.0001(7) 0.0020(7) 0.0042(7)
C6 0.0193(8) 0.0155(9) 0.0129(7) 0.0005(7) -0.0037(7) -0.0027(7)
C7 0.0194(9) 0.0196(10) 0.0211(9) 0.0029(8) 0.0011(8) 0.0012(8)
C8 0.0194(9) 0.0277(11) 0.0207(9) 0.0044(9) 0.0021(8) -0.0002(8)
C9 0.0267(10) 0.0246(10) 0.0190(9) 0.0054(8) -0.0012(8) -0.0079(9)
C10 0.0393(11) 0.0148(9) 0.0167(8) 0.0005(8) -0.0030(8) -0.0011(9)
C11 0.0298(10) 0.0183(10) 0.0144(8) -0.0020(8) 0.0010(8) 0.0007(8)
C12 0.0157(8) 0.0161(9) 0.0118(8) 0.0002(7) 0.0007(6) 0.0022(7)
C13 0.0203(8) 0.0125(9) 0.0142(8) -0.0006(8) 0.0004(7) 0.0016(7)
C14 0.0200(8) 0.0152(8) 0.0165(8) 0.0019(7) 0.0003(8) 0.0005(7)
C15 0.0202(8) 0.0183(9) 0.0222(9) -0.0034(8) -0.0037(8) 0.0010(8)
C16 0.0275(10) 0.0214(10) 0.0162(8) -0.0010(8) -0.0045(8) 0.0039(8)
C17 0.0282(9) 0.0202(9) 0.0147(8) 0.0019(8) 0.0016(8) 0.0004(8)
C18 0.0204(9) 0.0193(9) 0.0148(8) -0.0008(8) 0.0017(7) -0.0011(8)
C19 0.0170(8) 0.0164(9) 0.0126(8) -0.0014(7) 0.0018(7) 0.0025(7)
C20 0.0173(8) 0.0144(9) 0.0182(8) -0.0008(8) -0.0012(7) 0.0010(7)
C21 0.0208(8) 0.0199(10) 0.0197(9) 0.0024(8) -0.0021(7) -0.0002(8)
C22 0.0245(10) 0.0225(10) 0.0216(9) 0.0003(8) -0.0080(8) 0.0021(9)
C23 0.0183(9) 0.0187(9) 0.0343(11) -0.0040(9) -0.0032(8) -0.0006(8)
C24 0.0187(9) 0.0177(9) 0.0288(10) 0.0018(8) 0.0036(8) 0.0014(8)
C25 0.0199(9) 0.0168(9) 0.0200(9) 0.0001(8) 0.0024(7) 0.0014(8)

loop_
_atom_type_symbol
_atom_type_description
_atom_type_scat_dispersion_real
_atom_type_scat_dispersion_imag
_atom_type_scat_source
C C 0.0181 0.0091 'International Tables Vol C Tables 4.2.6.8 and 6.1.1.4'
H H 0.0000 0.0000 'International Tables Vol C Tables 4.2.6.8 and 6.1.1.4'
N N 0.0311 0.0180 'International Tables Vol C Tables 4.2.6.8 and 6.1.1.4'

loop_
_geom_angle_atom_site_label_1
_geom_angle_atom_site_label_2
_geom_angle_atom_site_label_3
_geom_angle
_geom_angle_site_symmetry_1
_geom_angle_site_symmetry_3
_geom_angle_publ_flag
C19 N1 C1 123.83(15) . . ?
C12 N2 C1 117.75(15) . . ?
C12 N3 C5 115.98(15) . . ?
C19 N4 H4A 120.0 . . ?
C19 N4 H4B 120.0 . . ?
H4A N4 H4B 120.0 . . ?
N2 C1 N1 121.59(16) . . ?
N2 C1 C2 120.97(16) . . ?
N1 C1 C2 117.38(16) . . ?
C5 C2 C1 116.09(15) . . ?
C5 C2 C3 122.33(16) . . ?
C1 C2 C3 121.57(16) . . ?
C2 C3 C4 112.67(16) . . ?
C2 C3 H3B 109.1 . . ?
C4 C3 H3B 109.1 . . ?
C2 C3 H3C 109.1 . . ?
C4 C3 H3C 109.1 . . ?
H3B C3 H3C 107.8 . . ?
C3 C4 H4C 109.5 . . ?
C3 C4 H4D 109.5 . . ?
H4C C4 H4D 109.5 . . ?
C3 C4 H4E 109.5 . . ?
H4C C4 H4E 109.5 . . ?
H4D C4 H4E 109.5 . . ?
N3 C5 C2 123.17(16) . . ?
N3 C5 C6 114.18(16) . . ?
C2 C5 C6 122.65(16) . . ?
C11 C6 C7 118.77(17) . . ?
C11 C6 C5 121.45(17) . . ?
C7 C6 C5 119.66(17) . . ?
C8 C7 C6 120.70(18) . . ?
C8 C7 H7A 119.7 . . ?
C6 C7 H7A 119.7 . . ?
C9 C8 C7 119.69(19) . . ?
C9 C8 H8A 120.2 . . ?
C7 C8 H8A 120.2 . . ?
C10 C9 C8 119.85(19) . . ?
C10 C9 H9A 120.1 . . ?
C8 C9 H9A 120.1 . . ?
C9 C10 C11 120.48(19) . . ?
C9 C10 H10A 119.8 . . ?
C11 C10 H10A 119.8 . . ?
C10 C11 C6 120.46(18) . . ?
C10 C11 H11A 119.8 . . ?
C6 C11 H11A 119.8 . . ?
N3 C12 N2 125.90(15) . . ?
N3 C12 C13 117.50(16) . . ?
N2 C12 C13 116.59(15) . . ?
C14 C13 C18 118.58(16) . . ?
C14 C13 C12 120.60(16) . . ?
C18 C13 C12 120.81(16) . . ?
C15 C14 C13 120.75(17) . . ?
C15 C14 H14A 119.6 . . ?
C13 C14 H14A 119.6 . . ?
C16 C15 C14 120.14(18) . . ?
C16 C15 H15A 119.9 . . ?
C14 C15 H15A 119.9 . . ?
C15 C16 C17 119.73(17) . . ?
C15 C16 H16A 120.1 . . ?
C17 C16 H16A 120.1 . . ?
C16 C17 C18 119.94(18) . . ?
C16 C17 H17A 120.0 . . ?
C18 C17 H17A 120.0 . . ?
C17 C18 C13 120.86(17) . . ?
C17 C18 H18A 119.6 . . ?
C13 C18 H18A 119.6 . . ?
N1 C19 N4 126.71(16) . . ?
N1 C19 C20 116.23(15) . . ?
N4 C19 C20 117.06(16) . . ?
C21 C20 C25 119.67(17) . . ?
C21 C20 C19 119.25(16) . . ?
C25 C20 C19 121.06(16) . . ?
C22 C21 C20 119.67(18) . . ?
C22 C21 H21A 120.2 . . ?
C20 C21 H21A 120.2 . . ?
C21 C22 C23 120.82(18) . . ?
C21 C22 H22A 119.6 . . ?
C23 C22 H22A 119.6 . . ?
C22 C23 C24 119.68(18) . . ?
C22 C23 H23A 120.2 . . ?
C24 C23 H23A 120.2 . . ?
C23 C24 C25 120.00(18) . . ?
C23 C24 H24A 120.0 . . ?
C25 C24 H24A 120.0 . . ?
C24 C25 C20 120.15(17) . . ?
C24 C25 H25A 119.9 . . ?
C20 C25 H25A 119.9 . . ?

loop_
_geom_bond_atom_site_label_1
_geom_bond_atom_site_label_2
_geom_bond_distance
_geom_bond_site_symmetry_2
_geom_bond_publ_flag
N1 C19 1.311(2) . ?
N1 C1 1.380(2) . ?
N2 C12 1.343(2) . ?
N2 C1 1.352(2) . ?
N3 C12 1.335(2) . ?
N3 C5 1.361(2) . ?
N4 C19 1.341(2) . ?
N4 H4A 0.8800 . ?
N4 H4B 0.8800 . ?
C1 C2 1.416(3) . ?
C2 C5 1.387(3) . ?
C2 C3 1.503(2) . ?
C3 C4 1.521(3) . ?
C3 H3B 0.9900 . ?
C3 H3C 0.9900 . ?
C4 H4C 0.9800 . ?
C4 H4D 0.9800 . ?
C4 H4E 0.9800 . ?
C5 C6 1.496(3) . ?
C6 C11 1.392(3) . ?
C6 C7 1.393(3) . ?
C7 C8 1.392(3) . ?
C7 H7A 0.9500 . ?
C8 C9 1.388(3) . ?
C8 H8A 0.9500 . ?
C9 C10 1.381(3) . ?
C9 H9A 0.9500 . ?
C10 C11 1.384(3) . ?
C10 H10A 0.9500 . ?
C11 H11A 0.9500 . ?
C12 C13 1.487(2) . ?
C13 C14 1.392(3) . ?
C13 C18 1.394(2) . ?
C14 C15 1.389(2) . ?
C14 H14A 0.9500 . ?
C15 C16 1.388(3) . ?
C15 H15A 0.9500 . ?
C16 C17 1.388(3) . ?
C16 H16A 0.9500 . ?
C17 C18 1.391(3) . ?
C17 H17A 0.9500 . ?
C18 H18A 0.9500 . ?
C19 C20 1.490(2) . ?
C20 C21 1.395(3) . ?
C20 C25 1.395(3) . ?
C21 C22 1.383(3) . ?
C21 H21A 0.9500 . ?
C22 C23 1.388(3) . ?
C22 H22A 0.9500 . ?
C23 C24 1.388(3) . ?
C23 H23A 0.9500 . ?
C24 C25 1.390(3) . ?
C24 H24A 0.9500 . ?
C25 H25A 0.9500 . ?

loop_
_geom_torsion_atom_site_label_1
_geom_torsion_atom_site_label_2
_geom_torsion_atom_site_label_3
_geom_torsion_atom_site_label_4
_geom_torsion
_geom_torsion_site_symmetry_1
_geom_torsion_site_symmetry_2
_geom_torsion_site_symmetry_3
_geom_torsion_site_symmetry_4
_geom_torsion_publ_flag
C12 N2 C1 N1 -174.90(15) . . . . ?
C12 N2 C1 C2 2.3(3) . . . . ?
C19 N1 C1 N2 -16.1(3) . . . . ?
C19 N1 C1 C2 166.55(16) . . . . ?
N2 C1 C2 C5 -0.2(2) . . . . ?
N1 C1 C2 C5 177.17(15) . . . . ?
N2 C1 C2 C3 178.35(16) . . . . ?
N1 C1 C2 C3 -4.3(3) . . . . ?
C5 C2 C3 C4 96.8(2) . . . . ?
C1 C2 C3 C4 -81.6(2) . . . . ?
C12 N3 C5 C2 4.3(2) . . . . ?
C12 N3 C5 C6 -175.16(15) . . . . ?
C1 C2 C5 N3 -3.3(3) . . . . ?
C3 C2 C5 N3 178.19(17) . . . . ?
C1 C2 C5 C6 176.14(16) . . . . ?
C3 C2 C5 C6 -2.4(3) . . . . ?
N3 C5 C6 C11 -81.4(2) . . . . ?
C2 C5 C6 C11 99.1(2) . . . . ?
N3 C5 C6 C7 94.7(2) . . . . ?
C2 C5 C6 C7 -84.8(2) . . . . ?
C11 C6 C7 C8 2.2(3) . . . . ?
C5 C6 C7 C8 -174.03(17) . . . . ?
C6 C7 C8 C9 -0.6(3) . . . . ?
C7 C8 C9 C10 -1.3(3) . . . . ?
C8 C9 C10 C11 1.6(3) . . . . ?
C9 C10 C11 C6 0.0(3) . . . . ?
C7 C6 C11 C10 -1.9(3) . . . . ?
C5 C6 C11 C10 174.28(17) . . . . ?
C5 N3 C12 N2 -2.0(3) . . . . ?
C5 N3 C12 C13 177.36(16) . . . . ?
C1 N2 C12 N3 -1.3(3) . . . . ?
C1 N2 C12 C13 179.39(16) . . . . ?
N3 C12 C13 C14 -14.3(3) . . . . ?
N2 C12 C13 C14 165.08(16) . . . . ?
N3 C12 C13 C18 166.48(16) . . . . ?
N2 C12 C13 C18 -14.1(3) . . . . ?
C18 C13 C14 C15 -0.6(3) . . . . ?
C12 C13 C14 C15 -179.82(17) . . . . ?
C13 C14 C15 C16 0.6(3) . . . . ?
C14 C15 C16 C17 -0.1(3) . . . . ?
C15 C16 C17 C18 -0.4(3) . . . . ?
C16 C17 C18 C13 0.4(3) . . . . ?
C14 C13 C18 C17 0.1(3) . . . . ?
C12 C13 C18 C17 179.33(18) . . . . ?
C1 N1 C19 N4 -1.8(3) . . . . ?
C1 N1 C19 C20 178.02(16) . . . . ?
N1 C19 C20 C21 28.1(3) . . . . ?
N4 C19 C20 C21 -152.03(18) . . . . ?
N1 C19 C20 C25 -150.43(17) . . . . ?
N4 C19 C20 C25 29.4(3) . . . . ?
C25 C20 C21 C22 -0.8(3) . . . . ?
C19 C20 C21 C22 -179.34(17) . . . . ?
C20 C21 C22 C23 0.6(3) . . . . ?
C21 C22 C23 C24 -0.2(3) . . . . ?
C22 C23 C24 C25 -0.1(3) . . . . ?
C23 C24 C25 C20 0.0(3) . . . . ?
C21 C20 C25 C24 0.5(3) . . . . ?
C19 C20 C25 C24 179.02(17) . . . . ?
